data_2219840
loop_
_publ_author_name
'Fun, Hoong-Kun'
'Kia, Reza'
'Kargar, Hadi'

_publ_section_title
;4,4'-[Propane-1,2-diylbis(nitrilomethylidyne)]dibenzonitrile--4,4'-[ethane-1,2-diylbis(nitrilomethylidyne)]dibenzonitrile
 [0.796(2)/0.204(2)]
;
_journal_coeditor_code EZ2140
_journal_issue 11
_journal_name_full 'Acta Crystallographica Section E'
_journal_page_first o2124
_journal_paper_doi 10.1107/S1600536808031097
_journal_volume 64
_journal_year 2008
_chemical_formula_iupac '0.796C19 H16 N4, 0.204C18 H14 N4'
_chemical_formula_moiety '0.796(C19 H16 N4), 0.204(C18 H14 N4)'
_chemical_formula_sum 'C18.81 H15.61 N4'
_chemical_formula_weight 297.68
_chemical_name_systematic
'4,4'-[propane-1,2-diylbis(nitrilomethylidyne)]dibenzonitrile--4,4'-[ethane-1,2-diylbis(nitrilomethylidyne)]dibenzonitrile [0.796(2)/0.204(2)]'
_space_group_IT_number 2
_symmetry_cell_setting triclinic
_symmetry_space_group_name_Hall '-P 1'
_symmetry_space_group_name_H-M 'P -1'
_atom_sites_solution_hydrogens geom
_atom_sites_solution_primary direct
_atom_sites_solution_secondary difmap
_audit_creation_method SHELXL-97
_cell_angle_alpha 81.8460(10)
_cell_angle_beta 75.0980(10)
_cell_angle_gamma 67.4210(10)
_cell_formula_units_Z 2
_cell_length_a 9.2370(2)
_cell_length_b 9.7769(2)
_cell_length_c 9.8169(2)
_cell_measurement_reflns_used 6569
_cell_measurement_temperature 100.00(10)
_cell_measurement_theta_max 30.83
_cell_measurement_theta_min 3.21
_cell_volume 790.15(3)
_computing_cell_refinement 'SAINT (Bruker, 2005)'
_computing_data_collection 'APEX2 (Bruker, 2005)'
_computing_data_reduction 'SAINT (Bruker, 2005)'
_computing_molecular_graphics 'SHELXTL (Sheldrick, 2008)'
_computing_publication_material
;
SHELXTL (Sheldrick, 2008) and PLATON (Spek, 2003)
;
_computing_structure_refinement 'SHELXTL (Sheldrick, 2008)'
_computing_structure_solution 'SHELXTL (Sheldrick, 2008)'
_diffrn_ambient_temperature 100.00(10)
_diffrn_measured_fraction_theta_full 0.993
_diffrn_measured_fraction_theta_max 0.993
_diffrn_measurement_device_type
;
Bruker SMART APEXII CCD area-detector diffractometer
;
_diffrn_measurement_method '\f and \w scans'
_diffrn_radiation_monochromator graphite
_diffrn_radiation_source 'fine-focus sealed tube'
_diffrn_radiation_type MoK\a
_diffrn_radiation_wavelength 0.71073
_diffrn_reflns_av_R_equivalents 0.0204
_diffrn_reflns_av_sigmaI/netI 0.0180
_diffrn_reflns_limit_h_max 13
_diffrn_reflns_limit_h_min -13
_diffrn_reflns_limit_k_max 13
_diffrn_reflns_limit_k_min -13
_diffrn_reflns_limit_l_max 13
_diffrn_reflns_limit_l_min -13
_diffrn_reflns_number 17295
_diffrn_reflns_theta_full 30.13
_diffrn_reflns_theta_max 30.13
_diffrn_reflns_theta_min 2.15
_diffrn_standards_number 0
_exptl_absorpt_coefficient_mu 0.077
_exptl_absorpt_correction_T_max 0.9793
_exptl_absorpt_correction_T_min 0.8896
_exptl_absorpt_correction_type multi-scan
_exptl_absorpt_process_details '(<i>SADABS</i>; Bruker, 2005)'
_exptl_crystal_colour colourless
_exptl_crystal_density_diffrn 1.251
_exptl_crystal_density_method 'not measured'
_exptl_crystal_description block
_exptl_crystal_F_000 313
_exptl_crystal_size_max 0.39
_exptl_crystal_size_mid 0.38
_exptl_crystal_size_min 0.27
_refine_diff_density_max 0.572
_refine_diff_density_min -0.480
_refine_ls_extinction_method none
_refine_ls_goodness_of_fit_ref 1.045
_refine_ls_hydrogen_treatment constr
_refine_ls_matrix_type full
_refine_ls_number_parameters 230
_refine_ls_number_reflns 4628
_refine_ls_number_restraints 0
_refine_ls_restrained_S_all 1.045
_refine_ls_R_factor_all 0.0699
_refine_ls_R_factor_gt 0.0590
_refine_ls_shift/su_max 0.000
_refine_ls_shift/su_mean 0.000
_refine_ls_structure_factor_coef Fsqd
_refine_ls_weighting_details 'calc w=1/[\s^2^(Fo^2^)+(0.0996P)^2^+0.2311P] where P=(Fo^2^+2Fc^2^)/3'
_refine_ls_weighting_scheme calc
_refine_ls_wR_factor_gt 0.1728
_refine_ls_wR_factor_ref 0.1820
_reflns_number_gt 3746
_reflns_number_total 4628
_reflns_threshold_expression I>2\s(I)
_cod_data_source_file ez2140.cif
_cod_data_source_block I
_cod_depositor_comments
;
The following automatic conversions were performed:
'_symmetry_cell_setting' value 'Triclinic' changed to 'triclinic'
according to '/home/saulius/struct/CIF-dictionaries/cif_core.dic'
dictionary named 'cif_core.dic' version 2.4.1 from 2010-06-29.

Automatic conversion script
Id: cif_fix_enum 1527 2010-12-29 10:47:43Z saulius 

The following automatic conversions were performed:

'_symmetry_cell_setting' value 'Triclinic' changed to 'triclinic'
according to /home/saulius/struct/CIF-dictionaries/cif_core.dic
dictionary named 'cif_core.dic' version 2.4.1 from 2010-06-29.

Automatic conversion script
Id: cif_fix_values 1715 2011-07-08 13:25:40Z adriana 
;
_cod_original_sg_symbol_H-M P-1
_cod_database_code 2219840
_cod_database_fobs_code 2219840

loop_
_symmetry_equiv_pos_as_xyz
'x, y, z'
'-x, -y, -z'

loop_
_atom_site_type_symbol
_atom_site_label
_atom_site_fract_x
_atom_site_fract_y
_atom_site_fract_z
_atom_site_U_iso_or_equiv
_atom_site_adp_type
_atom_site_calc_flag
_atom_site_refinement_flags
_atom_site_occupancy
_atom_site_disorder_assembly
_atom_site_disorder_group
N N1A 0.44472(19) 0.58449(16) 0.76563(18) 0.0277(3) Uani d P 0.796(2) A 1
N N2A 0.31537(17) 0.28586(16) 0.96983(15) 0.0294(3) Uani d P 0.796(2) A 1
C C8A 0.41965(19) 0.44248(17) 0.78683(17) 0.0276(3) Uani d P 0.796(2) A 1
H H8AA 0.5235 0.3602 0.7675 0.033 Uiso calc PR 0.796(2) A 1
C C9A 0.3328(2) 0.42957(19) 0.93985(17) 0.0311(4) Uani d P 0.796(2) A 1
H H9AA 0.3933 0.4409 1.0021 0.037 Uiso calc PR 0.796(2) A 1
H H9AB 0.2275 0.5079 0.9569 0.037 Uiso calc PR 0.796(2) A 1
C C19A 0.3162(2) 0.44326(18) 0.68371(15) 0.0302(4) Uani d P 0.796(2) A 1
H H19A 0.3770 0.4426 0.5883 0.045 Uiso calc PR 0.796(2) A 1
H H19B 0.2204 0.5308 0.6954 0.045 Uiso calc PR 0.796(2) A 1
H H19C 0.2873 0.3569 0.7039 0.045 Uiso calc PR 0.796(2) A 1
N N1B 0.4751(7) 0.5817(7) 0.8069(6) 0.0236(13) Uiso d P 0.204(2) A 2
N N2B 0.2894(7) 0.2948(6) 0.8959(6) 0.0294(3) Uani d P 0.204(2) A 2
C C8B 0.4619(7) 0.4375(6) 0.8536(6) 0.0225(11) Uiso d P 0.204(2) A 2
H H8BA 0.4726 0.4144 0.9508 0.027 Uiso calc PR 0.204(2) A 2
H H8BB 0.5478 0.3612 0.7959 0.027 Uiso calc PR 0.204(2) A 2
C C9B 0.2974(6) 0.4397(6) 0.8414(6) 0.0203(10) Uani d P 0.204(2) A 2
H H9BA 0.2106 0.5179 0.8962 0.024 Uiso calc PR 0.204(2) A 2
H H9BB 0.2881 0.4571 0.7437 0.024 Uiso calc PR 0.204(2) A 2
N N3 0.77232(14) 1.20704(14) 0.53274(13) 0.0356(3) Uani d . 1 . .
N N4 0.04293(17) -0.36229(15) 1.22228(16) 0.0481(4) Uani d . 1 . .
C C1 0.77783(15) 0.70764(15) 0.59144(14) 0.0310(3) Uani d . 1 . .
H H1A 0.8552 0.6156 0.5652 0.037 Uiso calc R 1 . .
C C2 0.81727(15) 0.83368(15) 0.55783(13) 0.0301(3) Uani d . 1 . .
H H2A 0.9207 0.8263 0.5101 0.036 Uiso calc R 1 . .
C C3 0.70001(14) 0.97147(14) 0.59648(12) 0.0250(2) Uani d . 1 . .
C C4 0.54475(14) 0.98285(14) 0.66949(13) 0.0281(3) Uani d . 1 . .
H H4A 0.4671 1.0749 0.6957 0.034 Uiso calc R 1 . .
C C5 0.50763(14) 0.85626(14) 0.70243(13) 0.0274(3) Uani d . 1 . .
H H5A 0.4043 0.8635 0.7507 0.033 Uiso calc R 1 . .
C C6 0.62345(14) 0.71778(14) 0.66410(12) 0.0248(2) Uani d . 1 A .
C C7 0.58542(16) 0.58172(14) 0.69901(14) 0.0302(3) Uani d . 1 . .
H H7A 0.6682 0.4882 0.6713 0.036 Uiso d PR 0.796(2) A 1
H H7B 0.6427 0.4971 0.6419 0.036 Uiso d PR 0.204(2) A 2
C C10 0.18277(17) 0.28390(16) 1.04041(17) 0.0379(3) Uani d . 1 . .
H H10A 0.0979 0.3754 1.0711 0.045 Uiso d PR 0.796(2) A 1
H H10B 0.1389 0.3631 1.1042 0.045 Uiso d PR 0.204(2) A 2
C C11 0.15451(14) 0.14439(14) 1.07915(13) 0.0269(3) Uani d . 1 A .
C C12 0.00891(15) 0.14545(14) 1.16669(14) 0.0309(3) Uani d . 1 . .
H H12A -0.0691 0.2345 1.2005 0.037 Uiso calc R 1 A .
C C13 -0.02034(15) 0.01501(14) 1.20368(13) 0.0285(3) Uani d . 1 A .
H H13A -0.1174 0.0161 1.2625 0.034 Uiso calc R 1 . .
C C14 0.09638(15) -0.11766(14) 1.15229(13) 0.0269(3) Uani d . 1 . .
C C15 0.24291(15) -0.12015(15) 1.06462(14) 0.0316(3) Uani d . 1 A .
H H15A 0.3205 -0.2092 1.0303 0.038 Uiso calc R 1 . .
C C16 0.27163(14) 0.01010(14) 1.02930(13) 0.0283(3) Uani d . 1 . .
H H16A 0.3695 0.0086 0.9720 0.034 Uiso calc R 1 A .
C C17 0.73983(15) 1.10277(15) 0.56153(13) 0.0281(3) Uani d . 1 . .
C C18 0.06622(17) -0.25355(16) 1.19090(15) 0.0348(3) Uani d . 1 A .

loop_
_atom_site_aniso_label
_atom_site_aniso_U_11
_atom_site_aniso_U_22
_atom_site_aniso_U_33
_atom_site_aniso_U_12
_atom_site_aniso_U_13
_atom_site_aniso_U_23
N1A 0.0290(7) 0.0270(7) 0.0282(7) -0.0139(5) -0.0013(6) -0.0031(5)
N2A 0.0304(6) 0.0287(6) 0.0298(7) -0.0149(5) -0.0010(5) -0.0024(5)
C8A 0.0276(7) 0.0234(7) 0.0311(8) -0.0119(6) -0.0002(6) -0.0034(6)
C9A 0.0340(8) 0.0303(8) 0.0313(8) -0.0176(6) 0.0008(6) -0.0062(6)
C19A 0.0537(10) 0.0276(7) 0.0222(7) -0.0273(7) -0.0126(6) 0.0023(5)
N2B 0.0304(6) 0.0287(6) 0.0298(7) -0.0149(5) -0.0010(5) -0.0024(5)
C9B 0.024(2) 0.016(2) 0.021(2) -0.0076(19) -0.0053(18) 0.0005(18)
N3 0.0337(6) 0.0363(6) 0.0387(6) -0.0187(5) 0.0002(5) -0.0055(5)
N4 0.0457(7) 0.0340(7) 0.0585(8) -0.0165(6) 0.0000(6) 0.0008(6)
C1 0.0258(6) 0.0283(6) 0.0341(6) -0.0090(5) 0.0027(5) -0.0060(5)
C2 0.0239(5) 0.0335(7) 0.0312(6) -0.0127(5) 0.0020(4) -0.0046(5)
C3 0.0253(5) 0.0294(6) 0.0229(5) -0.0134(5) -0.0033(4) -0.0031(4)
C4 0.0235(5) 0.0265(6) 0.0325(6) -0.0096(4) -0.0006(4) -0.0051(5)
C5 0.0225(5) 0.0294(6) 0.0298(6) -0.0116(5) -0.0006(4) -0.0036(5)
C6 0.0252(5) 0.0268(6) 0.0219(5) -0.0112(4) -0.0011(4) -0.0029(4)
C7 0.0304(6) 0.0258(6) 0.0308(6) -0.0108(5) 0.0010(5) -0.0025(5)
C10 0.0293(6) 0.0273(6) 0.0558(9) -0.0129(5) 0.0018(6) -0.0112(6)
C11 0.0248(5) 0.0261(6) 0.0312(6) -0.0105(4) -0.0043(4) -0.0055(4)
C12 0.0260(6) 0.0257(6) 0.0360(6) -0.0066(5) 0.0000(5) -0.0066(5)
C13 0.0236(5) 0.0305(6) 0.0283(6) -0.0094(5) -0.0015(4) -0.0008(5)
C14 0.0269(6) 0.0263(6) 0.0263(5) -0.0094(5) -0.0046(4) -0.0005(4)
C15 0.0271(6) 0.0265(6) 0.0358(6) -0.0072(5) 0.0004(5) -0.0057(5)
C16 0.0232(5) 0.0299(6) 0.0303(6) -0.0100(5) -0.0006(4) -0.0054(5)
C17 0.0256(5) 0.0330(6) 0.0269(6) -0.0134(5) -0.0013(4) -0.0054(5)
C18 0.0326(6) 0.0304(7) 0.0372(7) -0.0113(5) -0.0012(5) -0.0005(5)

loop_
_atom_type_symbol
_atom_type_description
_atom_type_scat_dispersion_real
_atom_type_scat_dispersion_imag
_atom_type_scat_source
C C 0.0033 0.0016 'International Tables Vol C Tables 4.2.6.8 and 6.1.1.4'
H H 0.0000 0.0000 'International Tables Vol C Tables 4.2.6.8 and 6.1.1.4'
N N 0.0061 0.0033 'International Tables Vol C Tables 4.2.6.8 and 6.1.1.4'

loop_
_geom_angle_atom_site_label_1
_geom_angle_atom_site_label_2
_geom_angle_atom_site_label_3
_geom_angle
C7 N1A C8A 116.77(13)
C10 N2A C9A 117.17(13)
N1A C8A C9A 107.68(13)
N1A C8A C19A 108.24(13)
C9A C8A C19A 111.02(13)
N1A C8A H8AA 110.0
C9A C8A H8AA 110.0
C19A C8A H8AA 110.0
N2A C9A C8A 110.09(13)
N2A C9A H9AA 109.6
C8A C9A H9AA 109.6
N2A C9A H9AB 109.6
C8A C9A H9AB 109.6
H9AA C9A H9AB 108.2
C7 N1B C8B 115.5(5)
C9B N2B C10 118.6(4)
N1B C8B C9B 110.0(5)
N1B C8B H8BA 109.7
C9B C8B H8BA 109.7
N1B C8B H8BB 109.7
C9B C8B H8BB 109.7
H8BA C8B H8BB 108.2
N2B C9B C8B 107.0(4)
N2B C9B H9BA 110.3
C8B C9B H9BA 110.3
N2B C9B H9BB 110.3
C8B C9B H9BB 110.3
H9BA C9B H9BB 108.6
C2 C1 C6 120.64(11)
C2 C1 H1A 119.7
C6 C1 H1A 119.7
C1 C2 C3 119.28(11)
C1 C2 H2A 120.4
C3 C2 H2A 120.4
C2 C3 C4 120.53(11)
C2 C3 C17 119.61(10)
C4 C3 C17 119.86(11)
C5 C4 C3 119.44(11)
C5 C4 H4A 120.3
C3 C4 H4A 120.3
C4 C5 C6 120.68(11)
C4 C5 H5A 119.7
C6 C5 H5A 119.7
C1 C6 C5 119.43(11)
C1 C6 C7 119.38(11)
C5 C6 C7 121.19(10)
N1B C7 N1A 24.5(2)
N1B C7 C6 117.3(3)
N1A C7 C6 122.07(12)
N1B C7 H7A 117.8
N1A C7 H7A 119.0
C6 C7 H7A 119.0
N1B C7 H7B 121.9
N1A C7 H7B 111.9
C6 C7 H7B 120.8
H7A C7 H7B 23.9
N2A C10 C11 121.33(13)
N2A C10 N2B 31.9(2)
C11 C10 N2B 116.6(2)
N2A C10 H10A 119.5
C11 C10 H10A 119.2
N2B C10 H10A 114.8
N2A C10 H10B 107.4
C11 C10 H10B 121.7
N2B C10 H10B 121.8
H10A C10 H10B 32.0
C12 C11 C16 119.49(11)
C12 C11 C10 119.68(11)
C16 C11 C10 120.83(11)
C13 C12 C11 120.51(11)
C13 C12 H12A 119.7
C11 C12 H12A 119.7
C12 C13 C14 119.49(11)
C12 C13 H13A 120.3
C14 C13 H13A 120.3
C13 C14 C15 120.52(12)
C13 C14 C18 119.56(11)
C15 C14 C18 119.92(11)
C16 C15 C14 119.61(11)
C16 C15 H15A 120.2
C14 C15 H15A 120.2
C15 C16 C11 120.37(11)
C15 C16 H16A 119.8
C11 C16 H16A 119.8
N3 C17 C3 179.50(14)
N4 C18 C14 179.53(16)

loop_
_geom_bond_atom_site_label_1
_geom_bond_atom_site_label_2
_geom_bond_distance
N1A C7 1.2878(18)
N1A C8A 1.4714(19)
N2A C10 1.2484(18)
N2A C9A 1.455(2)
C8A C9A 1.523(2)
C8A C19A 1.558(2)
C8A H8AA 0.9800
C9A H9AA 0.9700
C9A H9AB 0.9700
C19A H19A 0.9600
C19A H19B 0.9600
C19A H19C 0.9600
N1B C7 1.267(6)
N1B C8B 1.460(8)
N2B C9B 1.464(7)
N2B C10 1.521(6)
C8B C9B 1.546(8)
C8B H8BA 0.9700
C8B H8BB 0.9700
C9B H9BA 0.9700
C9B H9BB 0.9700
N3 C17 1.1484(17)
N4 C18 1.1489(19)
C1 C2 1.3883(17)
C1 C6 1.3930(16)
C1 H1A 0.9300
C2 C3 1.3947(18)
C2 H2A 0.9300
C3 C4 1.3979(16)
C3 C17 1.4400(16)
C4 C5 1.3818(16)
C4 H4A 0.9300
C5 C6 1.3944(17)
C5 H5A 0.9300
C6 C7 1.4758(16)
C7 H7A 0.9600
C7 H7B 0.9600
C10 C11 1.4658(17)
C10 H10A 0.9600
C10 H10B 0.9600
C11 C12 1.3945(17)
C11 C16 1.3975(17)
C12 C13 1.3834(17)
C12 H12A 0.9300
C13 C14 1.3897(17)
C13 H13A 0.9300
C14 C15 1.3982(17)
C14 C18 1.4400(18)
C15 C16 1.3781(17)
C15 H15A 0.9300
C16 H16A 0.9300

loop_
_geom_torsion_atom_site_label_1
_geom_torsion_atom_site_label_2
_geom_torsion_atom_site_label_3
_geom_torsion_atom_site_label_4
_geom_torsion
C7 N1A C8A C9A 134.28(16)
C7 N1A C8A C19A -105.62(18)
C10 N2A C9A C8A -136.91(16)
N1A C8A C9A N2A -175.76(13)
C19A C8A C9A N2A 65.92(17)
C7 N1B C8B C9B -116.7(5)
C10 N2B C9B C8B 105.6(5)
N1B C8B C9B N2B -177.4(5)
C6 C1 C2 C3 -0.6(2)
C1 C2 C3 C4 0.61(19)
C1 C2 C3 C17 -179.77(11)
C2 C3 C4 C5 -0.45(19)
C17 C3 C4 C5 179.94(11)
C3 C4 C5 C6 0.25(19)
C2 C1 C6 C5 0.38(19)
C2 C1 C6 C7 -179.66(11)
C4 C5 C6 C1 -0.22(19)
C4 C5 C6 C7 179.83(11)
C8B N1B C7 N1A 83.2(8)
C8B N1B C7 C6 -168.7(4)
C8A N1A C7 N1B -97.6(8)
C8A N1A C7 C6 176.59(13)
C1 C6 C7 N1B 152.5(3)
C5 C6 C7 N1B -27.5(4)
C1 C6 C7 N1A -179.80(14)
C5 C6 C7 N1A 0.2(2)
C9A N2A C10 C11 -178.46(13)
C9A N2A C10 N2B 90.8(4)
C9B N2B C10 N2A -83.9(6)
C9B N2B C10 C11 168.8(4)
N2A C10 C11 C12 175.33(15)
N2B C10 C11 C12 -148.5(3)
N2A C10 C11 C16 -4.8(2)
N2B C10 C11 C16 31.4(3)
C16 C11 C12 C13 -0.31(19)
C10 C11 C12 C13 179.60(12)
C11 C12 C13 C14 -0.35(19)
C12 C13 C14 C15 0.44(19)
C12 C13 C14 C18 179.89(12)
C13 C14 C15 C16 0.1(2)
C18 C14 C15 C16 -179.31(12)
C14 C15 C16 C11 -0.8(2)
C12 C11 C16 C15 0.90(19)
C10 C11 C16 C15 -179.01(12)
